data_2012155
loop_
_publ_author_name
'Janczak, Jan'
'Idemori, Ynara Marina'

_publ_section_title
;
 Iodo(phthalocyaninato)chromium(III)
;
_journal_issue 8
_journal_name_full 'Acta Crystallographica Section C'
_journal_page_first 924
_journal_page_last 925
_journal_paper_doi 10.1107/S0108270101009076
_journal_volume 57
_journal_year 2001
_chemical_formula_iupac '[CrI(C32 H16 N8 )]'
_chemical_formula_moiety 'C32 H16 N8 Cr I'
_chemical_formula_sum 'C32 H16 Cr I N8'
_chemical_formula_weight 691.43
_space_group_IT_number 14
_symmetry_cell_setting monoclinic
_symmetry_space_group_name_Hall '-P 2yn'
_symmetry_space_group_name_H-M 'P 1 21/n 1'
_cell_angle_alpha 90.00
_cell_angle_beta 99.76(3)
_cell_angle_gamma 90.00
_cell_formula_units_Z 4
_cell_length_a 13.173(3)
_cell_length_b 10.424(2)
_cell_length_c 19.435(4)
_cell_measurement_reflns_used 458
_cell_measurement_temperature 293(2)
_cell_measurement_theta_max 25
_cell_measurement_theta_min 5
_cell_volume 2630.1(10)
_computing_cell_refinement 'KUMA KM-4 CCD software'
_computing_data_collection 'KUMA KM-4 CCD software (Kuma, 2000)'
_computing_data_reduction 'KUMA KM-4 CCD software'
_computing_molecular_graphics 'SHELXTL (Sheldrick, 1990)'
_computing_publication_material SHELXL97
_computing_structure_refinement 'SHELXL97 (Sheldrick, 1997)'
_computing_structure_solution 'SHELXS97 (Sheldrick, 1990)'
_diffrn_ambient_temperature 293(2)
_diffrn_detector_area_resol_mean '1024x1024 with blocks 2x2'
_diffrn_measured_fraction_theta_full .968
_diffrn_measured_fraction_theta_max .968
_diffrn_measurement_device_type 'KUMA KM-4 with area CCD detector'
_diffrn_measurement_method \w-scan
_diffrn_radiation_monochromator graphite
_diffrn_radiation_source 'fine-focus sealed tube'
_diffrn_radiation_type MoK\a
_diffrn_radiation_wavelength .71073
_diffrn_reflns_av_R_equivalents .0427
_diffrn_reflns_av_sigmaI/netI .1073
_diffrn_reflns_limit_h_max 17
_diffrn_reflns_limit_h_min -13
_diffrn_reflns_limit_k_max 13
_diffrn_reflns_limit_k_min -13
_diffrn_reflns_limit_l_max 25
_diffrn_reflns_limit_l_min -25
_diffrn_reflns_number 22036
_diffrn_reflns_theta_full 28.49
_diffrn_reflns_theta_max 28.49
_diffrn_reflns_theta_min 3.46
_exptl_absorpt_coefficient_mu 1.649
_exptl_absorpt_correction_T_max .8524
_exptl_absorpt_correction_T_min .7783
_exptl_absorpt_correction_type analytical
_exptl_absorpt_process_details
;
face-indexed (SHELXTL; Sheldrick, 1990)
;
_exptl_crystal_colour black-violet
_exptl_crystal_density_diffrn 1.746
_exptl_crystal_density_meas 1.74
_exptl_crystal_density_method flotation
_exptl_crystal_description parallelepiped
_exptl_crystal_F_000 1364
_exptl_crystal_size_max .16
_exptl_crystal_size_mid .12
_exptl_crystal_size_min .10
_refine_diff_density_max .321
_refine_diff_density_min -.326
_refine_ls_extinction_method none
_refine_ls_goodness_of_fit_ref .959
_refine_ls_hydrogen_treatment mixed
_refine_ls_matrix_type full
_refine_ls_number_parameters 379
_refine_ls_number_reflns 6441
_refine_ls_number_restraints 0
_refine_ls_restrained_S_all .959
_refine_ls_R_factor_all .1448
_refine_ls_R_factor_gt .0497
_refine_ls_shift/su_max <0.001
_refine_ls_shift/su_mean .000
_refine_ls_structure_factor_coef Fsqd
_refine_ls_weighting_details 'calc w=1/[\s^2^(Fo^2^)+(0.0088P)^2^] where P=(Fo^2^+2Fc^2^)/3'
_refine_ls_weighting_scheme calc
_refine_ls_wR_factor_ref .0485
_reflns_number_gt 3350
_reflns_number_total 6441
_reflns_threshold_expression I>2\s(I)
_cod_data_source_file na1528.cif
_cod_data_source_block I
_cod_original_sg_symbol_H-M 'P 21/n'
_cod_database_code 2012155
_cod_database_fobs_code 2012155

loop_
_symmetry_equiv_pos_as_xyz
'x, y, z'
'-x+1/2, y+1/2, -z+1/2'
'-x, -y, -z'
'x-1/2, -y-1/2, z-1/2'

loop_
_atom_site_label
_atom_site_fract_x
_atom_site_fract_y
_atom_site_fract_z
_atom_site_U_iso_or_equiv
_atom_site_adp_type
_atom_site_calc_flag
_atom_site_refinement_flags
_atom_site_occupancy
_atom_site_disorder_assembly
_atom_site_disorder_group
_atom_site_type_symbol
I .242322(17) .21882(2) .128705(12) .05706(8) Uani d . 1 . . I
Cr .31742(4) .04779(4) .05580(3) .04495(15) Uani d . 1 . . Cr
N1 .22425(18) .0610(2) -.03695(12) .0403(6) Uani d . 1 . . N
N2 .3069(2) .2378(2) -.08731(12) .0395(6) Uani d . 1 . . N
N3 .41992(19) .1538(2) .01498(13) .0399(6) Uani d . 1 . . N
N4 .57460(18) .1239(2) .10113(14) .0416(6) Uani d . 1 . . N
N5 .43908(18) -.0243(2) .12028(12) .0392(6) Uani d . 1 . . N
N6 .3552(2) -.2007(2) .17109(13) .0452(7) Uani d . 1 . . N
N7 .2412(2) -.1149(2) .07079(13) .0427(7) Uani d . 1 . . N
N8 .09697(18) -.1039(2) -.02391(14) .0427(6) Uani d . 1 . . N
C1 .1326(2) -.0043(3) -.05579(17) .0409(8) Uani d . 1 . . C
C2 .0767(3) .0510(3) -.11968(18) .0421(8) Uani d . 1 . . C
C3 -.0178(3) .0228(3) -.16044(19) .0510(9) Uani d . 1 . . C
H3 -.0581 -.0445 -.1489 .061 Uiso calc R 1 . . H
C4 -.0499(3) .0971(4) -.21802(19) .0558(9) Uani d . 1 . . C
H4 -.1129 .0799 -.2461 .067 Uiso calc R 1 . . H
C5 .0095(3) .1970(4) -.23508(18) .0594(10) Uani d . 1 . . C
H5 -.0151 .2457 -.2745 .071 Uiso calc R 1 . . H
C6 .1036(3) .2279(3) -.19640(18) .0533(9) Uani d . 1 . . C
H6 .1430 .2954 -.2088 .064 Uiso calc R 1 . . H
C7 .1366(2) .1534(3) -.13800(17) .0426(8) Uani d . 1 . . C
C8 .2297(3) .1570(3) -.08552(16) .0401(8) Uani d . 1 . . C
C9 .3948(2) .2331(3) -.04200(17) .0382(8) Uani d . 1 . . C
C10 .4820(2) .3184(3) -.04798(17) .0408(8) Uani d . 1 . . C
C11 .4945(3) .4153(3) -.09425(17) .0482(9) Uani d . 1 . . C
H11 .4425 .4359 -.1312 .058 Uiso calc R 1 . . H
C12 .5870(3) .4805(3) -.08348(19) .0539(9) Uani d . 1 . . C
H12 .5974 .5470 -.1134 .065 Uiso calc R 1 . . H
C13 .6652(3) .4482(3) -.0285(2) .0571(10) Uani d . 1 . . C
H13 .7263 .4947 -.0223 .068 Uiso calc R 1 . . H
C14 .6544(2) .3490(3) .01720(17) .0478(9) Uani d . 1 . . C
H14 .7076 .3268 .0531 .057 Uiso calc R 1 . . H
C15 .5603(2) .2834(3) .00717(16) .0415(8) Uani d . 1 . . C
C16 .5211(2) .1808(3) .04607(18) .0411(8) Uani d . 1 . . C
C17 .5366(3) .0288(3) .13446(17) .0433(8) Uani d . 1 . . C
C18 .5957(3) -.0365(3) .19499(17) .0444(8) Uani d . 1 . . C
C19 .6964(3) -.0220(3) .23204(19) .0547(9) Uani d . 1 . . C
H19 .7404 .0406 .2198 .066 Uiso calc R 1 . . H
C20 .7274(3) -.1041(4) .28712(19) .0667(10) Uani d . 1 . . C
H20 .7934 -.0961 .3128 .080 Uiso calc R 1 . . H
C21 .6623(3) -.1988(4) .30524(19) .0667(10) Uani d . 1 . . C
H21 .6865 -.2529 .3424 .080 Uiso calc R 1 . . H
C22 .5646(3) -.2148(3) .27044(18) .0564(9) Uani d . 1 . . C
H22 .5216 -.2781 .2831 .068 Uiso calc R 1 . . H
C23 .5322(3) -.1323(3) .21519(17) .0444(8) Uani d . 1 . . C
C24 .4338(3) -.1219(3) .16765(17) .0417(8) Uani d . 1 . . C
C25 .2688(3) -.1981(3) .12615(18) .0449(8) Uani d . 1 . . C
C26 .1877(3) -.2953(3) .12443(18) .0463(8) Uani d . 1 . . C
C27 .1790(3) -.3995(3) .16736(18) .0552(9) Uani d . 1 . . C
H27 .2296 -.4181 .2056 .066 Uiso calc R 1 . . H
C28 .0922(3) -.4740(3) .1508(2) .0641(11) Uani d . 1 . . C
H28 .0845 -.5453 .1782 .077 Uiso calc R 1 . . H
C29 .0162(3) -.4459(3) .0948(2) .0687(12) Uani d . 1 . . C
H29 -.0420 -.4979 .0859 .082 Uiso calc R 1 . . H
C30 .0243(3) -.3413(3) .05101(18) .0572(10) Uani d . 1 . . C
H30 -.0266 -.3225 .0131 .069 Uiso calc R 1 . . H
C31 .1130(3) -.2670(3) .06740(17) .0439(8) Uani d . 1 . . C
C32 .1479(3) -.1539(3) .03389(18) .0411(8) Uani d . 1 . . C

loop_
_atom_site_aniso_label
_atom_site_aniso_U_11
_atom_site_aniso_U_22
_atom_site_aniso_U_33
_atom_site_aniso_U_12
_atom_site_aniso_U_13
_atom_site_aniso_U_23
I .05315(14) .05075(13) .06958(16) -.00677(14) .01698(11) -.01334(14)
Cr .0431(3) .0424(3) .0497(3) -.0010(3) .0089(3) -.0016(3)
N1 .0400(16) .0396(16) .0416(17) -.0073(13) .0075(14) -.0036(13)
N2 .0400(16) .0420(17) .0373(15) -.0084(13) .0094(14) -.0006(13)
N3 .0362(17) .0444(16) .0397(17) -.0033(13) .0083(14) -.0024(13)
N4 .0394(17) .0442(17) .0411(17) .0028(14) .0065(14) -.0044(14)
N5 .0368(17) .0388(16) .0412(16) -.0010(13) .0045(14) -.0007(14)
N6 .0540(19) .0354(16) .0487(18) -.0013(16) .0159(16) -.0015(14)
N7 .0506(18) .0360(15) .0425(18) .0015(14) .0109(15) -.0026(14)
N8 .0406(17) .0470(17) .0429(18) -.0058(14) .0139(15) -.0070(15)
C1 .038(2) .047(2) .039(2) -.0008(18) .0127(18) -.0123(18)
C2 .036(2) .043(2) .048(2) -.0009(17) .0108(19) -.0124(18)
C3 .040(2) .054(2) .059(2) -.0031(18) .010(2) -.008(2)
C4 .043(2) .071(3) .051(2) -.005(2) -.0021(19) -.009(2)
C5 .053(2) .070(3) .053(2) .004(2) .003(2) .002(2)
C6 .047(2) .053(2) .061(2) -.008(2) .013(2) .004(2)
C7 .039(2) .047(2) .041(2) .0003(17) .0043(18) -.0012(18)
C8 .046(2) .039(2) .037(2) .0023(17) .0123(18) -.0021(16)
C9 .0302(19) .042(2) .043(2) -.0047(17) .0090(17) -.0091(17)
C10 .047(2) .035(2) .043(2) -.0041(16) .0133(19) -.0121(16)
C11 .050(2) .050(2) .046(2) -.0033(19) .0111(18) -.0033(18)
C12 .056(3) .048(2) .061(3) -.014(2) .019(2) -.005(2)
C13 .045(2) .054(2) .077(3) -.0092(19) .024(2) -.022(2)
C14 .035(2) .055(2) .055(2) -.0098(17) .0148(18) -.0139(19)
C15 .047(2) .0398(18) .043(2) -.0004(19) .0222(18) -.0114(18)
C16 .035(2) .043(2) .047(2) .0001(16) .0136(18) -.0073(17)
C17 .042(2) .044(2) .044(2) .0085(18) .0090(19) -.0051(18)
C18 .040(2) .046(2) .046(2) .0084(18) .0051(19) -.0160(18)
C19 .051(3) .051(2) .060(3) .0006(19) .006(2) -.012(2)
C20 .059(3) .080(3) .053(3) .019(2) -.012(2) -.007(2)
C21 .077(3) .051(2) .066(3) .011(2) -.008(2) .004(2)
C22 .064(3) .043(2) .059(2) .006(2) .003(2) -.001(2)
C23 .052(2) .033(2) .047(2) .0143(18) .006(2) -.0030(17)
C24 .052(2) .035(2) .040(2) .0066(18) .0120(19) -.0075(17)
C25 .046(2) .045(2) .044(2) .0017(18) .0100(19) -.008(2)
C26 .054(2) .037(2) .055(2) -.0092(19) .030(2) -.0090(19)
C27 .067(3) .045(2) .057(2) .001(2) .023(2) .0040(19)
C28 .091(3) .040(2) .069(3) -.011(2) .038(3) .001(2)
C29 .076(3) .043(2) .097(3) -.017(2) .043(3) -.002(2)
C30 .056(2) .053(2) .067(3) -.008(2) .022(2) .000(2)
C31 .043(2) .043(2) .049(2) .0000(18) .0166(19) -.0047(19)
C32 .041(2) .040(2) .043(2) -.0021(17) .0096(19) -.0063(18)

loop_
_atom_type_symbol
_atom_type_description
_atom_type_scat_dispersion_real
_atom_type_scat_dispersion_imag
_atom_type_scat_source
C C .0033 .0016 'International Tables Vol C Tables 4.2.6.8 and 6.1.1.4'
H H .0000 .0000 'International Tables Vol C Tables 4.2.6.8 and 6.1.1.4'
N N .0061 .0033 'International Tables Vol C Tables 4.2.6.8 and 6.1.1.4'
Cr Cr .3209 .6236 'International Tables Vol C Tables 4.2.6.8 and 6.1.1.4'
I I -.4742 1.8119 'International Tables Vol C Tables 4.2.6.8 and 6.1.1.4'

loop_
_geom_angle_atom_site_label_1
_geom_angle_atom_site_label_2
_geom_angle_atom_site_label_3
_geom_angle
_geom_angle_publ_flag
N5 Cr N1 152.81(9) y
N5 Cr N3 86.19(11) y
N1 Cr N3 87.55(10) y
N5 Cr N7 87.66(11) y
N1 Cr N7 86.78(10) y
N3 Cr N7 154.66(9) y
N5 Cr I 104.84(7) y
N1 Cr I 102.31(7) y
N3 Cr I 100.54(7) y
N7 Cr I 104.80(7) y
C1 N1 C8 108.7(3) ?
C1 N1 Cr 125.4(2) ?
C8 N1 Cr 124.5(2) ?
C8 N2 C9 122.9(3) ?
C9 N3 C16 108.0(2) ?
C9 N3 Cr 124.2(2) ?
C16 N3 Cr 126.6(2) ?
C16 N4 C17 122.5(3) ?
C24 N5 C17 108.2(3) ?
C24 N5 Cr 124.6(2) ?
C17 N5 Cr 126.2(2) ?
C25 N6 C24 123.2(3) ?
C32 N7 C25 108.3(3) ?
C32 N7 Cr 126.6(2) ?
C25 N7 Cr 124.7(2) ?
C32 N8 C1 122.5(3) ?
N8 C1 N1 128.4(3) ?
N8 C1 C2 122.6(3) ?
N1 C1 C2 109.0(3) ?
C3 C2 C7 120.1(3) ?
C3 C2 C1 132.8(3) ?
C7 C2 C1 107.0(3) ?
C4 C3 C2 118.0(3) ?
C3 C4 C5 121.1(3) ?
C6 C5 C4 122.8(3) ?
C5 C6 C7 116.5(3) ?
C6 C7 C2 121.4(3) ?
C6 C7 C8 132.1(3) ?
C2 C7 C8 106.5(3) ?
N2 C8 N1 127.3(3) ?
N2 C8 C7 123.8(3) ?
N1 C8 C7 108.9(3) ?
N2 C9 N3 128.2(3) ?
N2 C9 C10 121.9(3) ?
N3 C9 C10 109.9(3) ?
C11 C10 C15 122.3(3) ?
C11 C10 C9 132.3(3) ?
C15 C10 C9 105.4(3) ?
C12 C11 C10 117.4(3) ?
C11 C12 C13 121.1(3) ?
C14 C13 C12 121.9(3) ?
C13 C14 C15 117.3(3) ?
C14 C15 C10 119.9(3) ?
C14 C15 C16 132.1(3) ?
C10 C15 C16 108.0(3) ?
N4 C16 N3 126.9(3) ?
N4 C16 C15 124.4(3) ?
N3 C16 C15 108.7(3) ?
N4 C17 N5 128.0(3) ?
N4 C17 C18 123.1(3) ?
N5 C17 C18 108.9(3) ?
C23 C18 C19 119.3(3) ?
C23 C18 C17 107.2(3) ?
C19 C18 C17 133.5(3) ?
C20 C19 C18 117.4(4) ?
C19 C20 C21 121.6(4) ?
C22 C21 C20 122.2(4) ?
C21 C22 C23 116.8(4) ?
C22 C23 C18 122.6(3) ?
C22 C23 C24 131.3(3) ?
C18 C23 C24 106.1(3) ?
N6 C24 N5 127.9(3) ?
N6 C24 C23 122.4(3) ?
N5 C24 C23 109.6(3) ?
N6 C25 N7 128.0(3) ?
N6 C25 C26 123.1(3) ?
N7 C25 C26 108.7(3) ?
C31 C26 C27 121.9(3) ?
C31 C26 C25 106.7(3) ?
C27 C26 C25 131.4(4) ?
C28 C27 C26 116.9(3) ?
C27 C28 C29 121.9(4) ?
C28 C29 C30 121.7(4) ?
C31 C30 C29 116.3(4) ?
C26 C31 C30 121.3(3) ?
C26 C31 C32 107.1(3) ?
C30 C31 C32 131.5(3) ?
N8 C32 N7 127.5(3) ?
N8 C32 C31 123.3(3) ?
N7 C32 C31 109.1(3) ?

loop_
_geom_bond_atom_site_label_1
_geom_bond_atom_site_label_2
_geom_bond_site_symmetry_2
_geom_bond_distance
_geom_bond_publ_flag
I Cr . 2.5769(7) y
Cr N5 . 2.006(2) y
Cr N1 . 2.006(3) y
Cr N3 . 2.009(2) y
Cr N7 . 2.016(2) y
N1 C1 . 1.380(3) ?
N1 C8 . 1.386(3) ?
N2 C8 . 1.326(3) ?
N2 C9 . 1.331(3) ?
N3 C9 . 1.377(3) ?
N3 C16 . 1.395(4) ?
N4 C16 . 1.318(4) ?
N4 C17 . 1.328(4) ?
N5 C24 . 1.382(4) ?
N5 C17 . 1.383(3) ?
N6 C25 . 1.312(4) ?
N6 C24 . 1.332(4) ?
N7 C32 . 1.376(4) ?
N7 C25 . 1.382(4) ?
N8 C32 . 1.315(4) ?
N8 C1 . 1.334(4) ?
C1 C2 . 1.451(4) ?
C2 C3 . 1.389(4) ?
C2 C7 . 1.409(4) ?
C3 C4 . 1.368(4) ?
C4 C5 . 1.376(4) ?
C5 C6 . 1.374(4) ?
C6 C7 . 1.383(4) ?
C7 C8 . 1.457(4) ?
C9 C10 . 1.474(4) ?
C10 C11 . 1.381(4) ?
C10 C15 . 1.404(4) ?
C11 C12 . 1.380(4) ?
C12 C13 . 1.394(4) ?
C13 C14 . 1.386(4) ?
C14 C15 . 1.400(4) ?
C15 C16 . 1.455(4) ?
C17 C18 . 1.464(4) ?
C18 C23 . 1.401(4) ?
C18 C19 . 1.406(4) ?
C19 C20 . 1.377(4) ?
C20 C21 . 1.391(4) ?
C21 C22 . 1.359(4) ?
C22 C23 . 1.386(4) ?
C23 C24 . 1.462(4) ?
C25 C26 . 1.468(4) ?
C26 C31 . 1.384(4) ?
C26 C27 . 1.386(4) ?
C27 C28 . 1.374(4) ?
C28 C29 . 1.381(5) ?
C29 C30 . 1.398(4) ?
C30 C31 . 1.393(4) ?
C31 C32 . 1.458(4) ?
